data_4109893
loop_
_publ_author_name
'Michael Seitz'
'Allen G. Oliver'
'Kenneth N. Raymond'

_publ_section_title
;
 The Lanthanide Contraction Revisited
;
_journal_name_full 'Journal of the American Chemical Society'
_journal_page_first 11153
_journal_page_last 11160
_journal_paper_doi 10.1021/ja072750f
_journal_volume 129
_journal_year 2007
_chemical_formula_sum 'C36 H34 Lu N7 O11'
_chemical_formula_weight 915.67
_chemical_name_systematic
;
 ?
;
_space_group_IT_number 14
_symmetry_cell_setting monoclinic
_symmetry_space_group_name_Hall '-P 2ybc'
_symmetry_space_group_name_H-M 'P 1 21/c 1'
_atom_sites_solution_hydrogens geom
_atom_sites_solution_primary direct
_atom_sites_solution_secondary difmap
_audit_creation_method SHELXL-97
_cell_angle_alpha 90.00
_cell_angle_beta 96.436(4)
_cell_angle_gamma 90.00
_cell_formula_units_Z 4
_cell_length_a 12.417(2)
_cell_length_b 26.193(4)
_cell_length_c 10.5619(17)
_cell_measurement_reflns_used 10432
_cell_measurement_temperature 173(2)
_cell_measurement_theta_max 25.59
_cell_measurement_theta_min 2.47
_cell_volume 3413.5(9)
_computing_cell_refinement 'SAINT V7.23 (Bruker 2006)'
_computing_data_collection 'Bruker APEX-II (V2.0.2)'
_computing_data_reduction 'SAINT V7.23 (Bruker 2006)'
_computing_structure_refinement 'SHELXL-97 (Sheldrick, 1997)'
_computing_structure_solution 'SIR92 (Altomare et al.,  1993)'
_diffrn_ambient_temperature 173(2)
_diffrn_detector_area_resol_mean 36.23
_diffrn_measured_fraction_theta_full 0.996
_diffrn_measured_fraction_theta_max 0.996
_diffrn_measurement_device_type 'Bruker Platinum 200'
_diffrn_measurement_method \w/2\q-scans
_diffrn_radiation_monochromator 'channel-cut Si-(111)-crystal'
_diffrn_radiation_source synchrotron
_diffrn_radiation_type synchrotron
_diffrn_radiation_wavelength 0.77490
_diffrn_reflns_av_R_equivalents 0.0484
_diffrn_reflns_av_sigmaI/netI 0.0381
_diffrn_reflns_limit_h_max 13
_diffrn_reflns_limit_h_min -13
_diffrn_reflns_limit_k_max 29
_diffrn_reflns_limit_k_min -29
_diffrn_reflns_limit_l_max 11
_diffrn_reflns_limit_l_min -11
_diffrn_reflns_number 20804
_diffrn_reflns_theta_full 25.62
_diffrn_reflns_theta_max 25.62
_diffrn_reflns_theta_min 1.70
_diffrn_standards_decay_% 0
_diffrn_standards_number 0
_exptl_absorpt_coefficient_mu 3.557
_exptl_absorpt_correction_T_max 0.965
_exptl_absorpt_correction_T_min 0.899
_exptl_absorpt_correction_type multi-scan
_exptl_absorpt_process_details '(SADABS; Bruker, 2005)'
_exptl_crystal_colour colorless
_exptl_crystal_density_diffrn 1.782
_exptl_crystal_description plate
_exptl_crystal_F_000 1832
_exptl_crystal_size_max 0.10
_exptl_crystal_size_mid 0.04
_exptl_crystal_size_min 0.02
_refine_diff_density_max 1.664
_refine_diff_density_min -0.734
_refine_diff_density_rms 0.103
_refine_ls_extinction_method none
_refine_ls_goodness_of_fit_ref 1.097
_refine_ls_hydrogen_treatment constr
_refine_ls_matrix_type full
_refine_ls_number_parameters 496
_refine_ls_number_reflns 4946
_refine_ls_number_restraints 0
_refine_ls_restrained_S_all 1.097
_refine_ls_R_factor_all 0.0340
_refine_ls_R_factor_gt 0.0313
_refine_ls_shift/su_max 0.002
_refine_ls_shift/su_mean 0.000
_refine_ls_structure_factor_coef Fsqd
_refine_ls_weighting_details 'calc w=1/[\s^2^(Fo^2^)+(0.0357P)^2^+7.0958P] where P=(Fo^2^+2Fc^2^)/3'
_refine_ls_weighting_scheme calc
_refine_ls_wR_factor_gt 0.0804
_refine_ls_wR_factor_ref 0.0820
_reflns_number_gt 4578
_reflns_number_total 4946
_reflns_threshold_expression >2sigma(I)
_cod_data_source_file ja072750fsi20070419_060034.cif
_cod_data_source_block tren_lu
_cod_database_code 4109893

loop_
_symmetry_equiv_pos_as_xyz
'x, y, z'
'-x, y+1/2, -z+1/2'
'-x, -y, -z'
'x, -y-1/2, z-1/2'

loop_
_atom_site_label
_atom_site_type_symbol
_atom_site_fract_x
_atom_site_fract_y
_atom_site_fract_z
_atom_site_U_iso_or_equiv
_atom_site_adp_type
_atom_site_occupancy
_atom_site_symmetry_multiplicity
_atom_site_calc_flag
_atom_site_refinement_flags
Lu1 Lu 0.812053(15) 0.882161(7) 0.182863(18) 0.02753(10) Uani 1 1 d .
O3 O 0.8788(3) 0.96235(12) 0.2276(3) 0.0366(8) Uani 1 1 d .
O9 O 0.9720(2) 0.83958(12) 0.2288(3) 0.0317(7) Uani 1 1 d .
O8 O 0.7910(2) 0.80857(12) 0.2997(3) 0.0320(7) Uani 1 1 d .
O2 O 0.8158(3) 0.90308(12) 0.3942(3) 0.0364(8) Uani 1 1 d .
O10 O 0.9236(3) 0.90606(12) 0.0188(3) 0.0373(8) Uani 1 1 d .
O6 O 0.7094(3) 0.92651(13) 0.0257(3) 0.0374(8) Uani 1 1 d .
O5 O 0.6312(3) 0.87931(13) 0.2060(3) 0.0377(8) Uani 1 1 d .
O11 O 1.1198(5) 0.9586(4) 0.0684(8) 0.180(5) Uani 1 1 d .
N7 N 0.8835(3) 0.78188(14) 0.3382(4) 0.0293(9) Uani 1 1 d .
N5 N 0.5608(3) 0.90049(16) 0.1115(4) 0.0345(10) Uani 1 1 d .
O4 O 0.2985(4) 0.88615(18) 0.2295(5) 0.0675(13) Uani 1 1 d .
O1 O 0.8234(3) 0.94881(15) 0.7687(4) 0.0508(10) Uani 1 1 d .
C28 C 0.8816(4) 0.73922(17) 0.4166(4) 0.0287(10) Uani 1 1 d .
N4 N 0.4651(4) 0.87759(17) 0.3425(5) 0.0473(12) Uani 1 1 d .
H4 H 0.5328 0.8718 0.3384 0.057 Uiso 1 1 calc R
N6 N 0.6874(3) 0.74801(15) 0.4371(4) 0.0345(10) Uani 1 1 d .
H6 H 0.6888 0.7743 0.3885 0.041 Uiso 1 1 calc R
C30 C 1.0732(4) 0.72623(17) 0.4039(5) 0.0322(11) Uani 1 1 d .
N2 N 0.7562(4) 0.88982(16) 0.6221(4) 0.0425(11) Uani 1 1 d .
H2 H 0.7474 0.8819 0.5426 0.051 Uiso 1 1 calc R
C18 C 0.4244(4) 0.9391(2) -0.0925(6) 0.0440(13) Uani 1 1 d .
N3 N 0.8398(3) 0.95228(14) 0.4287(4) 0.0304(9) Uani 1 1 d .
C35 C 1.0743(4) 0.76985(18) 0.3249(5) 0.0310(11) Uani 1 1 d .
N1 N 0.5560(3) 0.81826(16) 0.5819(4) 0.0379(10) Uani 1 1 d .
C22 C 0.5807(5) 0.97258(19) -0.1842(5) 0.0426(13) Uani 1 1 d .
H22 H 0.6549 0.9783 -0.1796 0.051 Uiso 1 1 calc R
C11 C 0.8967(4) 1.03522(19) 0.3659(5) 0.0339(11) Uani 1 1 d .
C5 C 0.8502(4) 1.0194(2) 0.5794(5) 0.0400(12) Uani 1 1 d .
H5 H 0.8423 1.0313 0.6608 0.048 Uiso 1 1 calc R
C26 C 0.5859(4) 0.73433(19) 0.4857(5) 0.0370(12) Uani 1 1 d .
H26A H 0.5853 0.6979 0.5027 0.044 Uiso 1 1 calc R
H26B H 0.5258 0.7419 0.4216 0.044 Uiso 1 1 calc R
C32 C 1.2607(4) 0.7115(2) 0.3799(6) 0.0478(14) Uani 1 1 d .
H32 H 1.3236 0.6924 0.3979 0.057 Uiso 1 1 calc R
C16 C 0.4492(4) 0.8981(2) 0.1154(5) 0.0410(13) Uani 1 1 d .
C23 C 0.5365(4) 0.94546(18) -0.0865(5) 0.0378(12) Uani 1 1 d .
C29 C 0.9744(4) 0.71291(18) 0.4496(5) 0.0325(11) Uani 1 1 d .
H29 H 0.9730 0.6851 0.5043 0.039 Uiso 1 1 calc R
C4 C 0.8309(4) 0.96931(19) 0.5523(5) 0.0352(11) Uani 1 1 d .
C34 C 1.1695(4) 0.7836(2) 0.2743(5) 0.0393(12) Uani 1 1 d .
H34 H 1.1707 0.8125 0.2234 0.047 Uiso 1 1 calc R
C6 C 0.8820(4) 1.05394(19) 0.4872(5) 0.0369(12) Uani 1 1 d .
C36 C 0.9760(4) 0.79919(17) 0.2947(4) 0.0275(10) Uani 1 1 d .
C25 C 0.5714(4) 0.76290(19) 0.6052(5) 0.0369(12) Uani 1 1 d .
H25A H 0.5089 0.7494 0.6415 0.044 Uiso 1 1 calc R
H25B H 0.6346 0.7577 0.6666 0.044 Uiso 1 1 calc R
C24 C 0.6077(4) 0.92480(18) 0.0183(5) 0.0339(11) Uani 1 1 d .
C7 C 0.9004(5) 1.1062(2) 0.5137(6) 0.0479(14) Uani 1 1 d .
H7 H 0.8890 1.1194 0.5928 0.058 Uiso 1 1 calc R
C2 C 0.7188(5) 0.8542(2) 0.7136(5) 0.0474(14) Uani 1 1 d .
H2A H 0.7411 0.8663 0.7993 0.057 Uiso 1 1 calc R
H2B H 0.7524 0.8212 0.7041 0.057 Uiso 1 1 calc R
C10 C 0.9321(4) 1.06781(19) 0.2751(5) 0.0414(13) Uani 1 1 d .
H10 H 0.9421 1.0553 0.1948 0.050 Uiso 1 1 calc R
C1 C 0.5960(5) 0.8480(2) 0.6955(5) 0.0436(13) Uani 1 1 d .
H1A H 0.5733 0.8314 0.7701 0.052 Uiso 1 1 calc R
H1B H 0.5629 0.8816 0.6892 0.052 Uiso 1 1 calc R
C21 C 0.5116(5) 0.9905(2) -0.2873(6) 0.0507(15) Uani 1 1 d .
H21 H 0.5399 1.0077 -0.3531 0.061 Uiso 1 1 calc R
C31 C 1.1703(4) 0.6980(2) 0.4305(5) 0.0413(13) Uani 1 1 d .
H31 H 1.1715 0.6696 0.4836 0.050 Uiso 1 1 calc R
C12 C 0.8733(4) 0.98221(18) 0.3365(5) 0.0306(11) Uani 1 1 d .
C33 C 1.2608(4) 0.7546(2) 0.2997(6) 0.0464(14) Uani 1 1 d .
H33 H 1.3233 0.7632 0.2638 0.056 Uiso 1 1 calc R
C17 C 0.3824(4) 0.9151(2) 0.0127(6) 0.0468(14) Uani 1 1 d .
H17 H 0.3079 0.9111 0.0113 0.056 Uiso 1 1 calc R
C8 C 0.9352(5) 1.1374(2) 0.4224(6) 0.0536(15) Uani 1 1 d .
H8 H 0.9475 1.1718 0.4402 0.064 Uiso 1 1 calc R
C3 C 0.8031(4) 0.9339(2) 0.6558(5) 0.0403(13) Uani 1 1 d .
C13 C 0.4423(4) 0.8295(2) 0.5412(6) 0.0450(13) Uani 1 1 d .
H13A H 0.4036 0.8315 0.6159 0.054 Uiso 1 1 calc R
H13B H 0.4114 0.8016 0.4889 0.054 Uiso 1 1 calc R
C20 C 0.4014(5) 0.9831(3) -0.2924(7) 0.0611(17) Uani 1 1 d .
H20 H 0.3561 0.9954 -0.3618 0.073 Uiso 1 1 calc R
C19 C 0.3577(5) 0.9581(3) -0.1977(6) 0.0578(16) Uani 1 1 d .
H19 H 0.2830 0.9535 -0.2028 0.069 Uiso 1 1 calc R
C9 C 0.9522(5) 1.1182(2) 0.3035(6) 0.0515(16) Uani 1 1 d .
H9 H 0.9773 1.1397 0.2430 0.062 Uiso 1 1 calc R
C14 C 0.4247(5) 0.8789(2) 0.4665(6) 0.0505(15) Uani 1 1 d .
H14A H 0.3478 0.8865 0.4546 0.061 Uiso 1 1 calc R
H14B H 0.4605 0.9065 0.5162 0.061 Uiso 1 1 calc R
C15 C 0.3995(5) 0.8851(2) 0.2347(6) 0.0470(15) Uani 1 1 d .
O7 O 0.7798(3) 0.68135(12) 0.5289(3) 0.0336(8) Uani 1 1 d .
C27 C 0.7776(4) 0.72117(18) 0.4654(5) 0.0311(11) Uani 1 1 d .

loop_
_atom_site_aniso_label
_atom_site_aniso_U_11
_atom_site_aniso_U_22
_atom_site_aniso_U_33
_atom_site_aniso_U_23
_atom_site_aniso_U_13
_atom_site_aniso_U_12
Lu1 0.03513(14) 0.02462(14) 0.02280(14) 0.00087(8) 0.00309(9) 0.00239(8)
O3 0.054(2) 0.0309(18) 0.026(2) -0.0004(15) 0.0066(16) -0.0053(16)
O9 0.0358(17) 0.0294(18) 0.0303(19) 0.0022(15) 0.0048(14) 0.0001(14)
O8 0.0329(17) 0.0280(16) 0.035(2) 0.0081(14) 0.0028(14) 0.0059(14)
O2 0.057(2) 0.0257(17) 0.0269(19) -0.0036(14) 0.0049(16) -0.0031(16)
O10 0.045(2) 0.0343(18) 0.034(2) 0.0021(15) 0.0109(16) 0.0006(15)
O6 0.039(2) 0.042(2) 0.031(2) 0.0073(16) 0.0031(15) 0.0067(16)
O5 0.0305(18) 0.049(2) 0.033(2) 0.0064(16) 0.0030(15) 0.0089(15)
O11 0.066(4) 0.301(11) 0.181(8) -0.171(8) 0.045(4) -0.065(5)
N7 0.037(2) 0.026(2) 0.026(2) 0.0014(17) 0.0056(17) 0.0017(17)
N5 0.034(2) 0.034(2) 0.035(3) -0.0014(19) 0.0009(19) 0.0046(18)
O4 0.045(3) 0.085(3) 0.073(3) 0.006(3) 0.010(2) -0.006(2)
O1 0.067(3) 0.057(2) 0.030(2) -0.0038(18) 0.0095(19) -0.012(2)
C28 0.043(3) 0.025(2) 0.018(3) -0.0017(19) 0.005(2) -0.002(2)
N4 0.044(3) 0.050(3) 0.050(3) 0.006(2) 0.015(2) 0.012(2)
N6 0.039(2) 0.032(2) 0.033(2) 0.0055(18) 0.0072(19) 0.0017(19)
C30 0.040(3) 0.028(2) 0.027(3) -0.004(2) -0.002(2) 0.006(2)
N2 0.058(3) 0.044(3) 0.025(2) -0.0001(19) 0.001(2) -0.009(2)
C18 0.044(3) 0.041(3) 0.045(4) -0.008(3) -0.002(3) 0.010(2)
N3 0.039(2) 0.028(2) 0.025(2) -0.0015(17) 0.0022(17) -0.0009(17)
C35 0.035(3) 0.031(2) 0.027(3) 0.000(2) 0.001(2) -0.001(2)
N1 0.046(2) 0.033(2) 0.036(3) 0.0024(19) 0.010(2) -0.0017(19)
C22 0.052(3) 0.035(3) 0.039(3) -0.001(2) -0.003(3) 0.006(2)
C11 0.033(3) 0.034(3) 0.034(3) 0.001(2) -0.001(2) 0.002(2)
C5 0.049(3) 0.040(3) 0.031(3) -0.007(2) 0.003(2) -0.001(2)
C26 0.038(3) 0.032(3) 0.041(3) 0.004(2) 0.005(2) -0.003(2)
C32 0.037(3) 0.047(3) 0.059(4) 0.004(3) 0.003(3) 0.009(2)
C16 0.044(3) 0.036(3) 0.042(3) -0.002(2) 0.004(3) 0.001(2)
C23 0.052(3) 0.028(3) 0.032(3) -0.006(2) -0.001(2) 0.010(2)
C29 0.040(3) 0.029(2) 0.029(3) 0.004(2) 0.005(2) 0.002(2)
C4 0.039(3) 0.038(3) 0.028(3) 0.001(2) 0.002(2) 0.000(2)
C34 0.038(3) 0.040(3) 0.040(3) 0.003(2) 0.006(2) 0.001(2)
C6 0.037(3) 0.037(3) 0.035(3) -0.003(2) -0.002(2) -0.001(2)
C36 0.035(3) 0.025(2) 0.022(3) 0.000(2) 0.000(2) 0.002(2)
C25 0.043(3) 0.035(3) 0.034(3) 0.003(2) 0.008(2) -0.004(2)
C24 0.045(3) 0.027(2) 0.031(3) -0.006(2) 0.005(2) 0.003(2)
C7 0.059(4) 0.035(3) 0.048(4) -0.011(3) -0.001(3) -0.004(3)
C2 0.074(4) 0.045(3) 0.022(3) 0.004(2) 0.002(3) -0.011(3)
C10 0.050(3) 0.034(3) 0.038(3) 0.005(2) 0.001(2) -0.001(2)
C1 0.066(4) 0.036(3) 0.033(3) -0.001(2) 0.019(3) -0.007(3)
C21 0.075(4) 0.039(3) 0.037(3) 0.004(3) 0.001(3) 0.011(3)
C31 0.049(3) 0.038(3) 0.037(3) 0.001(2) 0.005(2) 0.007(2)
C12 0.034(3) 0.033(3) 0.024(3) -0.001(2) -0.001(2) 0.002(2)
C33 0.038(3) 0.051(3) 0.051(4) 0.005(3) 0.011(3) 0.002(3)
C17 0.037(3) 0.045(3) 0.057(4) -0.007(3) -0.004(3) 0.003(2)
C8 0.072(4) 0.035(3) 0.052(4) -0.003(3) -0.002(3) -0.005(3)
C3 0.049(3) 0.047(3) 0.026(3) 0.003(2) 0.009(2) -0.003(3)
C13 0.045(3) 0.046(3) 0.046(3) 0.006(3) 0.013(3) 0.004(3)
C20 0.063(4) 0.063(4) 0.052(4) 0.005(3) -0.012(3) 0.022(3)
C19 0.048(3) 0.068(4) 0.054(4) 0.002(3) -0.010(3) 0.011(3)
C9 0.063(4) 0.036(3) 0.052(4) 0.009(3) -0.004(3) -0.007(3)
C14 0.048(3) 0.057(4) 0.050(4) 0.009(3) 0.019(3) 0.018(3)
C15 0.048(4) 0.040(3) 0.055(4) -0.004(3) 0.013(3) -0.003(2)
O7 0.0394(18) 0.0287(18) 0.033(2) 0.0099(15) 0.0061(15) 0.0015(15)
C27 0.036(3) 0.029(3) 0.028(3) -0.005(2) 0.005(2) -0.004(2)

loop_
_atom_type_symbol
_atom_type_description
_atom_type_scat_dispersion_real
_atom_type_scat_dispersion_imag
_atom_type_scat_source
C C 0.0040 0.0020 'International Tables Vol C Tables 4.2.6.8 and 6.1.1.4'
H H 0.0000 0.0000 'International Tables Vol C Tables 4.2.6.8 and 6.1.1.4'
N N 0.0076 0.0040 'International Tables Vol C Tables 4.2.6.8 and 6.1.1.4'
O O 0.0133 0.0073 'International Tables Vol C Tables 4.2.6.8 and 6.1.1.4'
Lu Lu -0.6295 6.7662 'International Tables Vol C Tables 4.2.6.8 and 6.1.1.4'

loop_
_geom_angle_atom_site_label_1
_geom_angle_atom_site_label_2
_geom_angle_atom_site_label_3
_geom_angle
_geom_angle_site_symmetry_1
_geom_angle_site_symmetry_3
O9 Lu1 O5 143.41(11) . .
O9 Lu1 O3 96.78(12) . .
O5 Lu1 O3 110.20(12) . .
O9 Lu1 O6 143.27(12) . .
O5 Lu1 O6 67.73(12) . .
O3 Lu1 O6 81.01(12) . .
O9 Lu1 O2 89.31(12) . .
O5 Lu1 O2 79.44(13) . .
O3 Lu1 O2 67.19(11) . .
O6 Lu1 O2 122.18(12) . .
O9 Lu1 O8 68.18(11) . .
O5 Lu1 O8 75.24(11) . .
O3 Lu1 O8 135.46(12) . .
O6 Lu1 O8 136.03(12) . .
O2 Lu1 O8 70.84(11) . .
O9 Lu1 O7 82.93(12) . 4_575
O5 Lu1 O7 87.54(12) . 4_575
O3 Lu1 O7 146.09(12) . 4_575
O6 Lu1 O7 79.53(12) . 4_575
O2 Lu1 O7 146.40(12) . 4_575
O8 Lu1 O7 75.94(12) . 4_575
O9 Lu1 O10 73.98(11) . .
O5 Lu1 O10 137.13(12) . .
O3 Lu1 O10 71.76(11) . .
O6 Lu1 O10 70.53(12) . .
O2 Lu1 O10 133.20(12) . .
O8 Lu1 O10 134.77(11) . .
O7 Lu1 O10 75.67(12) 4_575 .
C12 O3 Lu1 120.5(3) . .
C36 O9 Lu1 120.4(3) . .
N7 O8 Lu1 116.2(2) . .
N3 O2 Lu1 117.8(3) . .
C24 O6 Lu1 120.0(3) . .
N5 O5 Lu1 117.6(3) . .
C36 N7 O8 116.2(4) . .
C36 N7 C28 122.6(4) . .
O8 N7 C28 121.2(4) . .
C24 N5 O5 115.4(4) . .
C24 N5 C16 123.5(4) . .
O5 N5 C16 121.1(4) . .
C29 C28 N7 119.4(4) . .
C29 C28 C27 119.0(4) . .
N7 C28 C27 121.6(4) . .
C15 N4 C14 121.6(5) . .
C15 N4 H4 119.2 . .
C14 N4 H4 119.2 . .
C27 N6 C26 122.1(4) . .
C27 N6 H6 119.0 . .
C26 N6 H6 119.0 . .
C29 C30 C31 123.8(5) . .
C29 C30 C35 117.9(4) . .
C31 C30 C35 118.4(5) . .
C3 N2 C2 123.0(5) . .
C3 N2 H2 118.5 . .
C2 N2 H2 118.5 . .
C23 C18 C19 119.4(6) . .
C23 C18 C17 117.9(5) . .
C19 C18 C17 122.6(5) . .
C12 N3 O2 115.6(4) . .
C12 N3 C4 123.5(4) . .
O2 N3 C4 121.0(4) . .
C34 C35 C30 119.8(5) . .
C34 C35 C36 120.5(4) . .
C30 C35 C36 119.7(4) . .
C13 N1 C1 111.1(4) . .
C13 N1 C25 110.5(4) . .
C1 N1 C25 111.0(4) . .
C21 C22 C23 119.1(5) . .
C21 C22 H22 120.5 . .
C23 C22 H22 120.5 . .
C10 C11 C6 119.9(5) . .
C10 C11 C12 120.8(5) . .
C6 C11 C12 119.3(5) . .
C4 C5 C6 121.9(5) . .
C4 C5 H5 119.1 . .
C6 C5 H5 119.1 . .
N6 C26 C25 111.4(4) . .
N6 C26 H26A 109.3 . .
C25 C26 H26A 109.3 . .
N6 C26 H26B 109.3 . .
C25 C26 H26B 109.3 . .
H26A C26 H26B 108.0 . .
C31 C32 C33 120.5(5) . .
C31 C32 H32 119.8 . .
C33 C32 H32 119.8 . .
C17 C16 N5 118.7(5) . .
C17 C16 C15 118.1(5) . .
N5 C16 C15 122.6(5) . .
C18 C23 C22 119.6(5) . .
C18 C23 C24 120.8(5) . .
C22 C23 C24 119.6(5) . .
C28 C29 C30 122.2(4) . .
C28 C29 H29 118.9 . .
C30 C29 H29 118.9 . .
C5 C4 N3 118.4(5) . .
C5 C4 C3 119.5(5) . .
N3 C4 C3 122.1(4) . .
C33 C34 C35 120.0(5) . .
C33 C34 H34 120.0 . .
C35 C34 H34 120.0 . .
C11 C6 C7 119.1(5) . .
C11 C6 C5 118.6(5) . .
C7 C6 C5 122.3(5) . .
O9 C36 N7 118.8(4) . .
O9 C36 C35 123.1(4) . .
N7 C36 C35 118.1(4) . .
N1 C25 C26 112.1(4) . .
N1 C25 H25A 109.2 . .
C26 C25 H25A 109.2 . .
N1 C25 H25B 109.2 . .
C26 C25 H25B 109.2 . .
H25A C25 H25B 107.9 . .
O6 C24 N5 118.7(5) . .
O6 C24 C23 124.0(5) . .
N5 C24 C23 117.2(5) . .
C8 C7 C6 119.8(6) . .
C8 C7 H7 120.1 . .
C6 C7 H7 120.1 . .
N2 C2 C1 111.9(5) . .
N2 C2 H2A 109.2 . .
C1 C2 H2A 109.2 . .
N2 C2 H2B 109.2 . .
C1 C2 H2B 109.2 . .
H2A C2 H2B 107.9 . .
C9 C10 C11 120.2(6) . .
C9 C10 H10 119.9 . .
C11 C10 H10 119.9 . .
N1 C1 C2 113.6(4) . .
N1 C1 H1A 108.8 . .
C2 C1 H1A 108.8 . .
N1 C1 H1B 108.8 . .
C2 C1 H1B 108.8 . .
H1A C1 H1B 107.7 . .
C20 C21 C22 120.4(6) . .
C20 C21 H21 119.8 . .
C22 C21 H21 119.8 . .
C32 C31 C30 120.9(5) . .
C32 C31 H31 119.6 . .
C30 C31 H31 119.6 . .
O3 C12 N3 117.8(4) . .
O3 C12 C11 123.9(4) . .
N3 C12 C11 118.2(4) . .
C34 C33 C32 120.4(5) . .
C34 C33 H33 119.8 . .
C32 C33 H33 119.8 . .
C16 C17 C18 121.4(5) . .
C16 C17 H17 119.3 . .
C18 C17 H17 119.3 . .
C7 C8 C9 120.7(5) . .
C7 C8 H8 119.6 . .
C9 C8 H8 119.6 . .
O1 C3 N2 124.3(5) . .
O1 C3 C4 117.4(5) . .
N2 C3 C4 118.2(5) . .
N1 C13 C14 113.8(5) . .
N1 C13 H13A 108.8 . .
C14 C13 H13A 108.8 . .
N1 C13 H13B 108.8 . .
C14 C13 H13B 108.8 . .
H13A C13 H13B 107.7 . .
C19 C20 C21 121.1(6) . .
C19 C20 H20 119.4 . .
C21 C20 H20 119.4 . .
C20 C19 C18 120.4(6) . .
C20 C19 H19 119.8 . .
C18 C19 H19 119.8 . .
C10 C9 C8 120.2(6) . .
C10 C9 H9 119.9 . .
C8 C9 H9 119.9 . .
N4 C14 C13 113.8(5) . .
N4 C14 H14A 108.8 . .
C13 C14 H14A 108.8 . .
N4 C14 H14B 108.8 . .
C13 C14 H14B 108.8 . .
H14A C14 H14B 107.7 . .
O4 C15 N4 123.6(6) . .
O4 C15 C16 117.6(6) . .
N4 C15 C16 118.6(5) . .
C27 O7 Lu1 166.1(3) . 4_576
O7 C27 N6 122.3(4) . .
O7 C27 C28 118.6(4) . .
N6 C27 C28 119.1(4) . .

loop_
_geom_bond_atom_site_label_1
_geom_bond_atom_site_label_2
_geom_bond_distance
_geom_bond_site_symmetry_2
Lu1 O9 2.282(3) .
Lu1 O5 2.287(3) .
Lu1 O3 2.288(3) .
Lu1 O6 2.292(3) .
Lu1 O2 2.294(3) .
Lu1 O8 2.320(3) .
Lu1 O7 2.329(3) 4_575
Lu1 O10 2.418(3) .
O3 C12 1.270(6) .
O9 C36 1.264(5) .
O8 N7 1.368(5) .
O2 N3 1.363(5) .
O6 C24 1.258(6) .
O5 N5 1.368(5) .
N7 C36 1.362(6) .
N7 C28 1.392(6) .
N5 C24 1.357(7) .
N5 C16 1.393(7) .
O4 C15 1.249(7) .
O1 C3 1.254(7) .
C28 C29 1.354(7) .
C28 C27 1.519(7) .
N4 C15 1.339(8) .
N4 C14 1.454(8) .
N4 H4 0.8600 .
N6 C27 1.329(6) .
N6 C26 1.457(6) .
N6 H6 0.8600 .
C30 C29 1.412(7) .
C30 C31 1.415(7) .
C30 C35 1.416(7) .
N2 C3 1.323(7) .
N2 C2 1.457(7) .
N2 H2 0.8600 .
C18 C23 1.396(8) .
C18 C19 1.401(8) .
C18 C17 1.424(8) .
N3 C12 1.352(6) .
N3 C4 1.395(6) .
C35 C34 1.397(7) .
C35 C36 1.448(7) .
N1 C13 1.460(7) .
N1 C1 1.469(7) .
N1 C25 1.479(6) .
C22 C21 1.390(8) .
C22 C23 1.413(8) .
C22 H22 0.9300 .
C11 C10 1.392(7) .
C11 C6 1.403(7) .
C11 C12 1.445(7) .
C5 C4 1.357(7) .
C5 C6 1.418(8) .
C5 H5 0.9300 .
C26 C25 1.496(7) .
C26 H26A 0.9700 .
C26 H26B 0.9700 .
C32 C31 1.344(8) .
C32 C33 1.410(8) .
C32 H32 0.9300 .
C16 C17 1.365(8) .
C16 C15 1.503(8) .
C23 C24 1.442(7) .
C29 H29 0.9300 .
C4 C3 1.504(7) .
C34 C33 1.366(8) .
C34 H34 0.9300 .
C6 C7 1.409(7) .
C25 H25A 0.9700 .
C25 H25B 0.9700 .
C7 C8 1.371(9) .
C7 H7 0.9300 .
C2 C1 1.523(8) .
C2 H2A 0.9700 .
C2 H2B 0.9700 .
C10 C9 1.371(8) .
C10 H10 0.9300 .
C1 H1A 0.9700 .
C1 H1B 0.9700 .
C21 C20 1.377(9) .
C21 H21 0.9300 .
C31 H31 0.9300 .
C33 H33 0.9300 .
C17 H17 0.9300 .
C8 C9 1.391(9) .
C8 H8 0.9300 .
C13 C14 1.518(8) .
C13 H13A 0.9700 .
C13 H13B 0.9700 .
C20 C19 1.359(9) .
C20 H20 0.9300 .
C19 H19 0.9300 .
C9 H9 0.9300 .
C14 H14A 0.9700 .
C14 H14B 0.9700 .
O7 C27 1.239(6) .
O7 Lu1 2.329(3) 4_576

loop_
_geom_torsion_atom_site_label_1
_geom_torsion_atom_site_label_2
_geom_torsion_atom_site_label_3
_geom_torsion_atom_site_label_4
_geom_torsion
_geom_torsion_site_symmetry_1
O9 Lu1 O3 C12 -95.5(4) .
O5 Lu1 O3 C12 59.4(4) .
O6 Lu1 O3 C12 121.5(4) .
O2 Lu1 O3 C12 -9.1(3) .
O8 Lu1 O3 C12 -29.9(4) .
O7 Lu1 O3 C12 177.1(3) 4_575
O10 Lu1 O3 C12 -166.1(4) .
O5 Lu1 O9 C36 -3.3(4) .
O3 Lu1 O9 C36 134.8(3) .
O6 Lu1 O9 C36 -141.2(3) .
O2 Lu1 O9 C36 67.9(3) .
O8 Lu1 O9 C36 -1.7(3) .
O7 Lu1 O9 C36 -79.4(3) 4_575
O10 Lu1 O9 C36 -156.4(4) .
O9 Lu1 O8 N7 3.6(3) .
O5 Lu1 O8 N7 -177.3(3) .
O3 Lu1 O8 N7 -73.4(3) .
O6 Lu1 O8 N7 149.5(3) .
O2 Lu1 O8 N7 -93.6(3) .
O7 Lu1 O8 N7 91.5(3) 4_575
O10 Lu1 O8 N7 38.9(3) .
O9 Lu1 O2 N3 106.5(3) .
O5 Lu1 O2 N3 -108.5(3) .
O3 Lu1 O2 N3 8.9(3) .
O6 Lu1 O2 N3 -53.4(3) .
O8 Lu1 O2 N3 173.6(3) .
O7 Lu1 O2 N3 -177.4(3) 4_575
O10 Lu1 O2 N3 39.5(4) .
O9 Lu1 O6 C24 148.0(3) .
O5 Lu1 O6 C24 -6.4(3) .
O3 Lu1 O6 C24 -122.7(4) .
O2 Lu1 O6 C24 -67.0(4) .
O8 Lu1 O6 C24 28.4(4) .
O7 Lu1 O6 C24 85.2(4) 4_575
O10 Lu1 O6 C24 163.6(4) .
O9 Lu1 O5 N5 -148.5(3) .
O3 Lu1 O5 N5 76.5(3) .
O6 Lu1 O5 N5 5.8(3) .
O2 Lu1 O5 N5 137.2(3) .
O8 Lu1 O5 N5 -150.0(3) .
O7 Lu1 O5 N5 -73.9(3) 4_575
O10 Lu1 O5 N5 -8.1(4) .
Lu1 O8 N7 C36 -5.3(5) .
Lu1 O8 N7 C28 175.3(3) .
Lu1 O5 N5 C24 -5.2(5) .
Lu1 O5 N5 C16 176.8(3) .
C36 N7 C28 C29 -1.3(7) .
O8 N7 C28 C29 178.1(4) .
C36 N7 C28 C27 179.1(4) .
O8 N7 C28 C27 -1.5(6) .
Lu1 O2 N3 C12 -8.5(5) .
Lu1 O2 N3 C4 172.3(3) .
C29 C30 C35 C34 -178.1(5) .
C31 C30 C35 C34 0.7(7) .
C29 C30 C35 C36 0.4(7) .
C31 C30 C35 C36 179.2(5) .
C27 N6 C26 C25 94.3(5) .
C24 N5 C16 C17 8.8(8) .
O5 N5 C16 C17 -173.4(4) .
C24 N5 C16 C15 -161.6(5) .
O5 N5 C16 C15 16.2(7) .
C19 C18 C23 C22 2.3(8) .
C17 C18 C23 C22 -175.0(5) .
C19 C18 C23 C24 -177.8(5) .
C17 C18 C23 C24 4.9(7) .
C21 C22 C23 C18 -2.6(7) .
C21 C22 C23 C24 177.4(5) .
N7 C28 C29 C30 -2.2(7) .
C27 C28 C29 C30 177.5(4) .
C31 C30 C29 C28 -176.3(5) .
C35 C30 C29 C28 2.5(7) .
C6 C5 C4 N3 -2.0(8) .
C6 C5 C4 C3 176.8(5) .
C12 N3 C4 C5 4.4(7) .
O2 N3 C4 C5 -176.4(4) .
C12 N3 C4 C3 -174.4(5) .
O2 N3 C4 C3 4.8(7) .
C30 C35 C34 C33 0.9(8) .
C36 C35 C34 C33 -177.6(5) .
C10 C11 C6 C7 1.9(8) .
C12 C11 C6 C7 -177.3(5) .
C10 C11 C6 C5 -177.4(5) .
C12 C11 C6 C5 3.4(7) .
C4 C5 C6 C11 -1.8(8) .
C4 C5 C6 C7 178.9(5) .
Lu1 O9 C36 N7 -0.4(6) .
Lu1 O9 C36 C35 178.7(3) .
O8 N7 C36 O9 3.8(6) .
C28 N7 C36 O9 -176.8(4) .
O8 N7 C36 C35 -175.3(4) .
C28 N7 C36 C35 4.1(7) .
C34 C35 C36 O9 -4.2(7) .
C30 C35 C36 O9 177.3(4) .
C34 C35 C36 N7 174.9(4) .
C30 C35 C36 N7 -3.6(7) .
C13 N1 C25 C26 85.1(5) .
C1 N1 C25 C26 -151.2(4) .
N6 C26 C25 N1 67.1(6) .
Lu1 O6 C24 N5 6.3(6) .
Lu1 O6 C24 C23 -171.2(3) .
O5 N5 C24 O6 -0.6(6) .
C16 N5 C24 O6 177.3(4) .
O5 N5 C24 C23 177.0(4) .
C16 N5 C24 C23 -5.1(7) .
C18 C23 C24 O6 175.6(5) .
C22 C23 C24 O6 -4.5(7) .
C18 C23 C24 N5 -1.9(7) .
C22 C23 C24 N5 178.0(4) .
C11 C6 C7 C8 -1.9(8) .
C5 C6 C7 C8 177.4(5) .
C3 N2 C2 C1 114.8(6) .
C6 C11 C10 C9 -0.3(8) .
C12 C11 C10 C9 178.9(5) .
C13 N1 C1 C2 -158.0(4) .
C25 N1 C1 C2 78.6(5) .
N2 C2 C1 N1 73.1(6) .
C23 C22 C21 C20 1.6(8) .
C33 C32 C31 C30 0.4(9) .
C29 C30 C31 C32 177.4(5) .
C35 C30 C31 C32 -1.4(8) .
Lu1 O3 C12 N3 8.2(6) .
Lu1 O3 C12 C11 -169.3(3) .
O2 N3 C12 O3 0.4(6) .
C4 N3 C12 O3 179.6(4) .
O2 N3 C12 C11 178.0(4) .
C4 N3 C12 C11 -2.8(7) .
C10 C11 C12 O3 -2.9(8) .
C6 C11 C12 O3 176.3(5) .
C10 C11 C12 N3 179.6(5) .
C6 C11 C12 N3 -1.2(7) .
C35 C34 C33 C32 -1.9(9) .
C31 C32 C33 C34 1.3(9) .
N5 C16 C17 C18 -5.4(8) .
C15 C16 C17 C18 165.5(5) .
C23 C18 C17 C16 -1.2(8) .
C19 C18 C17 C16 -178.4(6) .
C6 C7 C8 C9 0.2(9) .
C2 N2 C3 O1 2.4(9) .
C2 N2 C3 C4 -175.5(5) .
C5 C4 C3 O1 -16.4(8) .
N3 C4 C3 O1 162.3(5) .
C5 C4 C3 N2 161.6(5) .
N3 C4 C3 N2 -19.6(7) .
C1 N1 C13 C14 79.4(6) .
C25 N1 C13 C14 -156.9(5) .
C22 C21 C20 C19 -0.2(10) .
C21 C20 C19 C18 -0.2(10) .
C23 C18 C19 C20 -0.9(9) .
C17 C18 C19 C20 176.3(6) .
C11 C10 C9 C8 -1.4(9) .
C7 C8 C9 C10 1.4(10) .
C15 N4 C14 C13 120.4(6) .
N1 C13 C14 N4 67.4(7) .
C14 N4 C15 O4 -11.1(8) .
C14 N4 C15 C16 162.8(5) .
C17 C16 C15 O4 6.5(8) .
N5 C16 C15 O4 177.0(5) .
C17 C16 C15 N4 -167.8(5) .
N5 C16 C15 N4 2.7(8) .
Lu1 O7 C27 N6 -117.0(12) 4_576
Lu1 O7 C27 C28 64.1(15) 4_576
C26 N6 C27 O7 4.1(7) .
C26 N6 C27 C28 -177.0(4) .
C29 C28 C27 O7 -3.6(7) .
N7 C28 C27 O7 176.0(4) .
C29 C28 C27 N6 177.5(5) .
N7 C28 C27 N6 -2.9(7) .
